data_4344154
loop_
_publ_author_name
'Davies, C.G.'
'Gillespie, R.J.'
'Passmore, J.'
'Park, J.J.'

_publ_section_title
;
 Polyatomic Cations of Sulfur. II. The Crystal Structure of Octasulfur
 Bis(hexafluoroarsenate), S8 (As F6)2
;
_journal_name_full 'Inorganic Chemistry'
_journal_page_first 2781
_journal_page_last 2784
_journal_volume 10
_journal_year 1971
_chemical_formula_sum 'As2 F12 S8'
_chemical_name_systematic 'S8 (As F6)2'
_space_group_IT_number 14
_symmetry_space_group_name_Hall '-P 2ybc'
_symmetry_space_group_name_H-M 'P 1 21/c 1'
_cell_angle_alpha 90
_cell_angle_beta 107.96
_cell_angle_gamma 90
_cell_formula_units_Z 8
_cell_length_a 15.005
_cell_length_b 13.401
_cell_length_c 16.489
_cell_volume 3154.077
_citation_journal_id_ASTM INOCAJ
_cod_data_source_file Davies_INOCAJ_1971_1450.cif
_cod_data_source_block As2F12S8
_cod_database_code 4344154

loop_
_symmetry_equiv_pos_as_xyz
x,y,z
-x,y+1/2,-z+1/2
-x,-y,-z
x,-y-1/2,z-1/2

loop_
_atom_site_label
_atom_site_type_symbol
_atom_site_fract_x
_atom_site_fract_y
_atom_site_fract_z
_atom_site_occupancy
_atom_site_U_iso_or_equiv
F12 F-1 0.011 0.0282 0.6494 1 0.0
S11 S 0.7272 0.1858 0.2178 1 0.0
F11 F-1 -0.1012 -0.0094 0.7229 1 0.0
S10 S 0.6596 0.0628 0.1577 1 0.0
F21 F-1 0.3643 0.2289 0.263 1 0.0
S14 S 0.564 0.3768 0.1249 1 0.0
F7 F-1 0.0054 0.0424 0.8545 1 0.0
F17 F-1 0.7034 -0.0448 0.9772 1 0.0
As1 As+5 0.6878 0.0371 0.4152 1 0.0
S7 S 0.1461 0.3029 0.4671 1 0.0
S4 S -0.0574 0.2189 0.5199 1 0.0
S3 S 0.0178 0.3456 0.5622 1 0.0
F18 F-1 0.6362 0.116 0.9326 1 0.0
As4 As+5 0.371 0.2303 0.3664 1 0.0
F23 F-1 0.3535 0.3494 0.3637 1 0.0
S1 S 0.167 0.1757 0.6345 1 0.0
S8 S 0.2415 0.2582 0.5755 1 0.0
F5 F-1 0.6358 -0.0639 0.3622 1 0.0
F4 F-1 0.7575 -0.0402 0.489 1 0.0
F6 F-1 0.7667 0.0326 0.3585 1 0.0
S5 S -0.0581 0.2278 0.3958 1 0.0
F2 F-1 0.744 0.1352 0.4685 1 0.0
F24 F-1 0.4826 0.2466 0.3907 1 0.0
F1 F-1 0.6095 0.0425 0.4685 1 0.0
F19 F-1 0.2599 0.2072 0.3444 1 0.0
As3 As+5 0.7311 0.057 0.9267 1 0.0
F10 F-1 0.1138 0.0811 0.7781 1 0.0
S9 S 0.546 0.1286 0.0706 1 0.0
F20 F-1 0.3949 0.1081 0.3735 1 0.0
S2 S 0.1156 0.3036 0.6704 1 0.0
As2 As+5 0.0073 0.0361 0.7518 1 0.0
F15 F-1 0.7838 0.1126 1.0204 1 0.0
S13 S 0.7051 0.4082 0.1683 1 0.0
F9 F-1 0.0488 -0.083 0.7707 1 0.0
S6 S 0.0771 0.1755 0.418 1 0.0
F13 F-1 0.8344 0.0058 0.9349 1 0.0
F22 F-1 0.3798 0.23 0.4701 1 0.0
F3 F-1 0.6233 0.115 0.3435 1 0.0
F16 F-1 0.6841 0.0019 0.8384 1 0.0
S16 S 0.4814 0.1647 0.1595 1 0.0
S15 S 0.56 0.2817 0.2205 1 0.0
F8 F-1 -0.0355 0.1543 0.7308 1 0.0
S12 S 0.737 0.2756 0.1221 1 0.0
F14 F-1 0.7595 0.1568 0.875 1 0.0
